data_7106386
loop_
_publ_author_name
'Jose M. Marquez'
'Elisa Martinez-Castro'
'Serena Gabrielli'
'Oscar Lopez'
'Ines Maya'
'Manuel Angulo'
'Eleuterio Alvarez'
'Jose G. Fernandez-Bolanos'

_publ_section_title
;
 Alkoxyamine-cyanoboranes: efficient cyanoborane transfer agents
;
_journal_name_full Chem.Commun.
_journal_page_first 5617
_journal_paper_doi 10.1039/c1cc11345c
_journal_volume 47
_journal_year 2011
_chemical_formula_moiety 'C4 H10 B Cl N2 O'
_chemical_formula_sum 'C4 H10 B Cl N2 O'
_chemical_formula_weight 148.40
_chemical_name_systematic
;
?
;
_space_group_IT_number 2
_symmetry_cell_setting triclinic
_symmetry_space_group_name_Hall '-P 1'
_symmetry_space_group_name_H-M 'P -1'
_atom_sites_solution_hydrogens geom
_atom_sites_solution_primary direct
_atom_sites_solution_secondary difmap
_audit_creation_method SHELXL-97
_cell_angle_alpha 83.088(3)
_cell_angle_beta 87.368(4)
_cell_angle_gamma 78.440(3)
_cell_formula_units_Z 2
_cell_length_a 6.2785(6)
_cell_length_b 6.5034(6)
_cell_length_c 9.6048(9)
_cell_measurement_reflns_used 2149
_cell_measurement_temperature 173(2)
_cell_measurement_theta_max 29.78
_cell_measurement_theta_min 3.31
_cell_volume 381.34(6)
_computing_cell_refinement 'Bruker (2006). APEX 2. Version 2.1.'
_computing_data_collection 'Bruker (2006). APEX 2. Version 2.1.'
_computing_data_reduction 'Bruker (2006). APEX 2. Version 2.1.'
_computing_molecular_graphics 'XP, SHELXTL v. 6.14 (Bruker, 2003)'
_computing_publication_material 'XCIF, SHELXTL v. 6.14 (Bruker, 2003)'
_computing_structure_refinement 'XL, SHELXTL v. 6.14 (Bruker, 2003)'
_computing_structure_solution 'Bruker (2006). APEX 2. Version 2.1.'
_diffrn_ambient_temperature 173(2)
_diffrn_detector_area_resol_mean 8.26
_diffrn_measured_fraction_theta_full 0.983
_diffrn_measured_fraction_theta_max 0.988
_diffrn_measurement_device_type
;
Bruker-Nonius X8kappa APEX II CCD area detector'
;
_diffrn_measurement_method 'phi and omega scans with narrow frames'
_diffrn_radiation_monochromator graphite
_diffrn_radiation_source 'fine-focus sealed tube'
_diffrn_radiation_type MoK\a
_diffrn_radiation_wavelength 0.71073
_diffrn_reflns_av_R_equivalents 0.0335
_diffrn_reflns_av_sigmaI/netI 0.0445
_diffrn_reflns_limit_h_max 8
_diffrn_reflns_limit_h_min -8
_diffrn_reflns_limit_k_max 5
_diffrn_reflns_limit_k_min -9
_diffrn_reflns_limit_l_max 12
_diffrn_reflns_limit_l_min -13
_diffrn_reflns_number 6575
_diffrn_reflns_theta_full 25.00
_diffrn_reflns_theta_max 30.59
_diffrn_reflns_theta_min 2.14
_diffrn_standards_decay_% 0
_exptl_absorpt_coefficient_mu 0.424
_exptl_absorpt_correction_T_max 0.9276
_exptl_absorpt_correction_T_min 0.8171
_exptl_absorpt_correction_type multi-scan
_exptl_absorpt_process_details
;
SADABS, Bruker (2006). APEX 2. Version 2.1. Bruker Analytical
X-ray Solutions, Madison, Wisconsin, USA.
;
_exptl_crystal_colour colourless
_exptl_crystal_density_diffrn 1.292
_exptl_crystal_density_method 'not measured'
_exptl_crystal_description needle
_exptl_crystal_F_000 156
_exptl_crystal_size_max 0.44
_exptl_crystal_size_mid 0.33
_exptl_crystal_size_min 0.18
_refine_diff_density_max 0.683
_refine_diff_density_min -0.386
_refine_diff_density_rms 0.082
_refine_ls_extinction_method none
_refine_ls_goodness_of_fit_ref 1.095
_refine_ls_hydrogen_treatment mixed
_refine_ls_matrix_type full
_refine_ls_number_parameters 92
_refine_ls_number_reflns 2301
_refine_ls_number_restraints 0
_refine_ls_restrained_S_all 1.095
_refine_ls_R_factor_all 0.0566
_refine_ls_R_factor_gt 0.0405
_refine_ls_shift/su_max 0.000
_refine_ls_shift/su_mean 0.000
_refine_ls_structure_factor_coef Fsqd
_refine_ls_weighting_details 'calc w=1/[\s^2^(Fo^2^)+(0.0455P)^2^+0.2800P] where P=(Fo^2^+2Fc^2^)/3'
_refine_ls_weighting_scheme calc
_refine_ls_wR_factor_gt 0.0956
_refine_ls_wR_factor_ref 0.1140
_reflns_number_gt 1660
_reflns_number_total 2301
_reflns_threshold_expression >2sigma(I)
_cod_data_source_file c1cc11345c.txt
_cod_data_source_block 6
_cod_original_sg_symbol_H-M P-1
_cod_database_code 7106386

loop_
_symmetry_equiv_pos_as_xyz
'x, y, z'
'-x, -y, -z'

loop_
_atom_site_label
_atom_site_type_symbol
_atom_site_fract_x
_atom_site_fract_y
_atom_site_fract_z
_atom_site_U_iso_or_equiv
_atom_site_adp_type
_atom_site_occupancy
_atom_site_symmetry_multiplicity
_atom_site_calc_flag
_atom_site_refinement_flags
_atom_site_disorder_assembly
_atom_site_disorder_group
Cl1 Cl 0.38153(7) 1.25261(8) 0.11643(5) 0.02084(15) Uani 1 1 d . . .
O1 O 0.7998(2) 0.9729(2) 0.38756(14) 0.0188(3) Uani 1 1 d . . .
N1 N 0.7899(2) 0.9012(3) 0.25137(16) 0.0133(3) Uani 1 1 d . . .
H1N H 0.674(4) 0.870(4) 0.252(2) 0.016 Uiso 1 1 d . . .
N2 N 1.3711(3) 0.7546(3) 0.2688(2) 0.0247(4) Uani 1 1 d . . .
C1 C 0.8131(3) 1.0873(3) 0.1512(2) 0.0171(4) Uani 1 1 d . . .
H1A H 0.8068 1.0503 0.0547 0.021 Uiso 1 1 calc R . .
H1B H 0.9585 1.1198 0.1621 0.021 Uiso 1 1 calc R . .
C2 C 0.6428(3) 1.2841(3) 0.1683(2) 0.0195(4) Uani 1 1 d . . .
H2A H 0.6851 1.4066 0.1101 0.023 Uiso 1 1 calc R . .
H2B H 0.6345 1.3128 0.2675 0.023 Uiso 1 1 calc R . .
C3 C 0.7681(4) 0.8167(4) 0.5008(2) 0.0268(5) Uani 1 1 d . . .
H3A H 0.6398 0.7598 0.4836 0.040 Uiso 1 1 calc R . .
H3B H 0.7466 0.8813 0.5888 0.040 Uiso 1 1 calc R . .
H3C H 0.8964 0.7021 0.5076 0.040 Uiso 1 1 calc R . .
C4 C 1.1987(3) 0.7309(3) 0.2519(2) 0.0173(4) Uani 1 1 d . . .
B1 B 0.9629(3) 0.6926(3) 0.2246(2) 0.0166(4) Uani 1 1 d . . .
H1 H 0.950(4) 0.676(4) 0.114(2) 0.020 Uiso 1 1 d . . .
H2 H 0.921(4) 0.555(4) 0.299(2) 0.020 Uiso 1 1 d . . .

loop_
_atom_site_aniso_label
_atom_site_aniso_U_11
_atom_site_aniso_U_22
_atom_site_aniso_U_33
_atom_site_aniso_U_23
_atom_site_aniso_U_13
_atom_site_aniso_U_12
Cl1 0.0135(2) 0.0195(3) 0.0289(3) -0.00032(19) -0.00499(17) -0.00205(16)
O1 0.0223(7) 0.0193(7) 0.0152(7) -0.0023(5) -0.0017(5) -0.0047(5)
N1 0.0088(7) 0.0169(8) 0.0148(7) -0.0008(6) -0.0015(5) -0.0041(6)
N2 0.0137(8) 0.0212(9) 0.0390(11) -0.0052(8) -0.0011(7) -0.0023(6)
C1 0.0107(8) 0.0179(10) 0.0218(9) 0.0033(8) -0.0002(7) -0.0040(7)
C2 0.0134(9) 0.0163(10) 0.0288(11) 0.0015(8) -0.0060(7) -0.0042(7)
C3 0.0331(12) 0.0283(12) 0.0172(10) 0.0036(9) -0.0019(8) -0.0049(9)
C4 0.0145(9) 0.0125(9) 0.0240(10) -0.0017(8) -0.0006(7) -0.0005(7)
B1 0.0101(9) 0.0158(11) 0.0241(11) -0.0028(9) -0.0022(8) -0.0024(7)

loop_
_atom_type_symbol
_atom_type_description
_atom_type_scat_dispersion_real
_atom_type_scat_dispersion_imag
_atom_type_scat_source
C C 0.0033 0.0016 'International Tables Vol C Tables 4.2.6.8 and 6.1.1.4'
H H 0.0000 0.0000 'International Tables Vol C Tables 4.2.6.8 and 6.1.1.4'
B B 0.0013 0.0007 'International Tables Vol C Tables 4.2.6.8 and 6.1.1.4'
N N 0.0061 0.0033 'International Tables Vol C Tables 4.2.6.8 and 6.1.1.4'
O O 0.0106 0.0060 'International Tables Vol C Tables 4.2.6.8 and 6.1.1.4'
Cl Cl 0.1484 0.1585 'International Tables Vol C Tables 4.2.6.8 and 6.1.1.4'

loop_
_geom_angle_atom_site_label_1
_geom_angle_atom_site_label_2
_geom_angle_atom_site_label_3
_geom_angle
_geom_angle_site_symmetry_1
_geom_angle_site_symmetry_3
_geom_angle_publ_flag
C3 O1 N1 112.64(15) . . ?
O1 N1 C1 103.88(14) . . ?
O1 N1 B1 115.05(14) . . ?
C1 N1 B1 113.47(15) . . ?
O1 N1 H1N 103.8(16) . . ?
C1 N1 H1N 114.3(17) . . ?
B1 N1 H1N 106.1(17) . . ?
N1 C1 C2 114.72(15) . . ?
N1 C1 H1A 108.6 . . ?
C2 C1 H1A 108.6 . . ?
N1 C1 H1B 108.6 . . ?
C2 C1 H1B 108.6 . . ?
H1A C1 H1B 107.6 . . ?
C1 C2 Cl1 110.81(13) . . ?
C1 C2 H2A 109.5 . . ?
Cl1 C2 H2A 109.5 . . ?
C1 C2 H2B 109.5 . . ?
Cl1 C2 H2B 109.5 . . ?
H2A C2 H2B 108.1 . . ?
O1 C3 H3A 109.5 . . ?
O1 C3 H3B 109.5 . . ?
H3A C3 H3B 109.5 . . ?
O1 C3 H3C 109.5 . . ?
H3A C3 H3C 109.5 . . ?
H3B C3 H3C 109.5 . . ?
N2 C4 B1 178.0(2) . . ?
C4 B1 N1 108.34(15) . . ?
C4 B1 H1 109.4(12) . . ?
N1 B1 H1 105.2(12) . . ?
C4 B1 H2 111.5(12) . . ?
N1 B1 H2 108.4(11) . . ?
H1 B1 H2 113.7(16) . . ?

loop_
_geom_bond_atom_site_label_1
_geom_bond_atom_site_label_2
_geom_bond_distance
_geom_bond_site_symmetry_2
_geom_bond_publ_flag
Cl1 C2 1.7930(19) . ?
O1 C3 1.432(3) . ?
O1 N1 1.448(2) . ?
N1 C1 1.480(2) . ?
N1 B1 1.598(3) . ?
N1 H1N 0.79(2) . ?
N2 C4 1.145(3) . ?
C1 C2 1.515(3) . ?
C1 H1A 0.9900 . ?
C1 H1B 0.9900 . ?
C2 H2A 0.9900 . ?
C2 H2B 0.9900 . ?
C3 H3A 0.9800 . ?
C3 H3B 0.9800 . ?
C3 H3C 0.9800 . ?
C4 B1 1.588(3) . ?
B1 H1 1.09(2) . ?
B1 H2 1.14(2) . ?

loop_
_geom_hbond_atom_site_label_D
_geom_hbond_atom_site_label_H
_geom_hbond_atom_site_label_A
_geom_hbond_distance_DH
_geom_hbond_distance_HA
_geom_hbond_distance_DA
_geom_hbond_angle_DHA
_geom_hbond_site_symmetry_A
N1 H1N N2 0.79(2) 2.17(2) 2.962(2) 174(2) 1_455

loop_
_geom_torsion_atom_site_label_1
_geom_torsion_atom_site_label_2
_geom_torsion_atom_site_label_3
_geom_torsion_atom_site_label_4
_geom_torsion
_geom_torsion_site_symmetry_1
_geom_torsion_site_symmetry_2
_geom_torsion_site_symmetry_3
_geom_torsion_site_symmetry_4
_geom_torsion_publ_flag
C3 O1 N1 C1 176.83(15) . . . . ?
C3 O1 N1 B1 -58.5(2) . . . . ?
O1 N1 C1 C2 -57.94(18) . . . . ?
B1 N1 C1 C2 176.41(15) . . . . ?
N1 C1 C2 Cl1 -69.56(19) . . . . ?
O1 N1 B1 C4 -54.7(2) . . . . ?
C1 N1 B1 C4 64.8(2) . . . . ?
